data_7249505
loop_
_publ_author_name
'Wang, Xue-Ting'
'Lv, Fang-Wen'
'Qin, Hang'
'Dai, Xin-Tong'
'Jin, Shan'
'Zheng, Xiu-Ying'

_publ_section_title
;
 Amplified circularly polarized luminescence of chiral lanthanide-based
 chains through helical assembly
;
_journal_issue 47
_journal_name_full CrystEngComm
_journal_page_first 6676
_journal_page_last 6682
_journal_paper_doi 10.1039/D4CE00957F
_journal_volume 26
_journal_year 2024
_chemical_absolute_configuration ad
_chemical_formula_moiety 'C18 H22 O8 Tb, Cl O4'
_chemical_formula_sum 'C18 H22 Cl O12 Tb'
_chemical_formula_weight 624.72
_space_group_crystal_system orthorhombic
_space_group_IT_number 19
_space_group_name_Hall 'P 2ac 2ab'
_space_group_name_H-M_alt 'P 21 21 21'
_atom_sites_solution_hydrogens mixed
_atom_sites_solution_primary dual
_audit_creation_date 2024-07-18
_audit_creation_method
;
Olex2 1.2
(compiled 2018.05.29 svn.r3508 for OlexSys, GUI svn.r5506)
;
_audit_update_record
;
2024-08-27 deposited with the CCDC.	2024-10-28 downloaded from the CCDC.
;
_cell_angle_alpha 90
_cell_angle_beta 90
_cell_angle_gamma 90
_cell_formula_units_Z 4
_cell_length_a 18.7651(8)
_cell_length_b 18.9706(10)
_cell_length_c 6.2102(3)
_cell_measurement_reflns_used 12317
_cell_measurement_temperature 120
_cell_measurement_theta_max 70.01
_cell_measurement_theta_min 4.67
_cell_volume 2210.74(18)
_computing_molecular_graphics 'Olex2 (Dolomanov et al., 2009)'
_computing_publication_material 'Olex2 (Dolomanov et al., 2009)'
_computing_structure_refinement 'XL (Sheldrick, 2008)'
_computing_structure_solution 'ShelXT (Sheldrick, 2015)'
_diffrn_ambient_temperature 120
_diffrn_measured_fraction_theta_full 0.995
_diffrn_measured_fraction_theta_max 0.995
_diffrn_measurement_device_type 'STOE STADIVARI'
_diffrn_radiation_type CuK\a
_diffrn_radiation_wavelength 1.54186
_diffrn_reflns_av_R_equivalents 0.0319
_diffrn_reflns_av_unetI/netI 0.0344
_diffrn_reflns_Laue_measured_fraction_full 0.995
_diffrn_reflns_Laue_measured_fraction_max 0.995
_diffrn_reflns_limit_h_max 22
_diffrn_reflns_limit_h_min -16
_diffrn_reflns_limit_k_max 20
_diffrn_reflns_limit_k_min -22
_diffrn_reflns_limit_l_max 7
_diffrn_reflns_limit_l_min -5
_diffrn_reflns_number 10260
_diffrn_reflns_point_group_measured_fraction_full 0.983
_diffrn_reflns_point_group_measured_fraction_max 0.983
_diffrn_reflns_theta_full 66.471
_diffrn_reflns_theta_max 66.471
_diffrn_reflns_theta_min 4.662
_exptl_absorpt_coefficient_mu 17.410
_exptl_absorpt_correction_T_max 1.0000
_exptl_absorpt_correction_T_min 1.0000
_exptl_absorpt_correction_type multi-scan
_exptl_absorpt_process_details
;
STOE LANA, absorption correction by scaling of reflection intensities.
J. Koziskova, F. Hahn, J. Richter, J. Kozisek, "Comparison of different
absorption corrections on the model structure of tetrakis(\m~2~-acetato)-
diaqua-di-copper(II)", Acta Chimica Slovaca, vol. 9, no. 2, 2016, pp. 136 - 140.
;
_exptl_crystal_colour colourless
_exptl_crystal_colour_primary colourless
_exptl_crystal_density_diffrn 1.877
_exptl_crystal_description block
_exptl_crystal_F_000 1232
_exptl_crystal_size_max 0.04
_exptl_crystal_size_mid 0.02
_exptl_crystal_size_min 0.02
_refine_diff_density_max 2.194
_refine_diff_density_min -1.407
_refine_diff_density_rms 0.154
_refine_ls_abs_structure_details
;
 Flack x determined using 1426 quotients [(I+)-(I-)]/[(I+)+(I-)]
 (Parsons, Flack and Wagner, Acta Cryst. B69 (2013) 249-259).
;
_refine_ls_abs_structure_Flack -0.012(6)
_refine_ls_extinction_method none
_refine_ls_goodness_of_fit_ref 1.065
_refine_ls_hydrogen_treatment constr
_refine_ls_matrix_type full
_refine_ls_number_parameters 318
_refine_ls_number_reflns 3837
_refine_ls_number_restraints 292
_refine_ls_restrained_S_all 1.063
_refine_ls_R_factor_all 0.0496
_refine_ls_R_factor_gt 0.0467
_refine_ls_shift/su_max 0.000
_refine_ls_shift/su_mean 0.000
_refine_ls_structure_factor_coef Fsqd
_refine_ls_weighting_details 'w=1/[\s^2^(Fo^2^)+(0.0716P)^2^+15.5146P] where P=(Fo^2^+2Fc^2^)/3'
_refine_ls_weighting_scheme calc
_refine_ls_wR_factor_gt 0.1178
_refine_ls_wR_factor_ref 0.1242
_reflns_Friedel_coverage 0.700
_reflns_Friedel_fraction_full 0.966
_reflns_Friedel_fraction_max 0.966
_reflns_number_gt 3670
_reflns_number_total 3837
_reflns_threshold_expression 'I > 2\s(I)'
_cod_data_source_file d4ce00957f2.cif
_cod_data_source_block R-Tb
_cod_depositor_comments 'Adding full bibliography for 7249504--7249511.cif.'
_cod_database_code 7249505
_shelx_shelxl_version_number 2014/7
_shelx_space_group_comment
;
The symmetry employed for this shelxl refinement is uniquely defined
by the following loop, which should always be used as a source of
symmetry information in preference to the above space-group names.
They are only intended as comments.
;
_shelx_estimated_absorpt_t_max 0.722
_shelx_estimated_absorpt_t_min 0.543
_olex2_refinement_description
;
1. Fixed Uiso
 At 1.2 times of:
  All C(H) groups
 At 1.5 times of:
  All C(H,H,H) groups, All O(H,H) groups
2. Restrained distances
 C17-C13 = C17-C9 = C9-C8 = C8-C2 = C13-C10 = C10-C2 = C11-C5 = C6-C5 = C16-C6
 = C18-C16 = C18-C15 = C15-C11
 1.38 with sigma of 0.0002
 C14-C1 = C5-C1 = C7-C2 = C7-C3
 1.5 with sigma of 0.0002
3. Uiso/Uaniso restraints and constraints
All non-hydrogen atoms have similar U: within 2A with sigma of 0.004 and sigma
for terminal atoms of 0.008
Uanis(O3) \\sim Ueq, Uanis(O14) \\sim Ueq, Uanis(O10) \\sim Ueq, Uanis(O12)
\\sim Ueq, Uanis(O11) \\sim Ueq, Uanis(C14) \\sim Ueq, Uanis(C18) \\sim Ueq,
Uanis(C15) \\sim Ueq, Uanis(C16) \\sim Ueq: with sigma of 0.01 and sigma for
terminal atoms of 0.02
4. Others
 Fixed Sof: O10(0.5) O11(0.5) O12(0.5) O13(0.5) O14(0.5) O15(0.5)
5.a Riding coordinates:
 O5(H5A,H5B), O8(H8A,H8B)
5.b Ternary CH refined with riding coordinates:
 C1(H1), C7(H7)
5.c Aromatic/amide H refined with riding coordinates:
 C6(H6), C8(H8), C9(H9), C10(H10), C11(H11), C13(H13), C15(H15), C16(H16),
 C17(H17), C18(H18)
5.d Idealised Me refined as rotating group:
 C4(H4A,H4B,H4C), C12(H12A,H12B,H12C)
;
_olex2_submission_special_instructions 'No special instructions were received'

loop_
_space_group_symop_operation_xyz
'x, y, z'
'-x+1/2, -y, z+1/2'
'-x, y+1/2, -z+1/2'
'x+1/2, -y+1/2, -z'

loop_
_atom_site_label
_atom_site_type_symbol
_atom_site_fract_x
_atom_site_fract_y
_atom_site_fract_z
_atom_site_U_iso_or_equiv
_atom_site_adp_type
_atom_site_occupancy
_atom_site_site_symmetry_order
_atom_site_calc_flag
_atom_site_refinement_flags_posn
_atom_site_refinement_flags_adp
_atom_site_refinement_flags_occupancy
_atom_site_disorder_assembly
_atom_site_disorder_group
Tb1 Tb 0.28364(3) 0.35872(3) 0.57352(10) 0.0142(2) Uani 1 1 d . U . . .
Cl1 Cl 0.53148(15) 0.30075(17) 0.1355(5) 0.0315(7) Uani 1 1 d . U . . .
O1 O 0.1333(4) 0.5437(4) -0.0138(12) 0.0195(14) Uani 1 1 d . U . . .
O2 O 0.2116(4) 0.4312(4) 0.3718(12) 0.0245(15) Uani 1 1 d . U . . .
O3 O 0.2814(4) 0.2970(4) 0.8936(11) 0.0214(14) Uani 1 1 d . U . . .
O4 O 0.2237(4) 0.5459(4) 0.3038(12) 0.0203(14) Uani 1 1 d . U . . .
O5 O 0.3991(4) 0.3096(4) 0.6117(13) 0.0234(17) Uani 1 1 d . U . . .
H5A H 0.4288 0.3312 0.5280 0.035 Uiso 1 1 d R . . . .
H5B H 0.4154 0.3179 0.7396 0.035 Uiso 1 1 d R . . . .
O6 O 0.3153(4) 0.3363(4) 1.2150(11) 0.0189(14) Uani 1 1 d . U . . .
O7 O 0.2527(4) 0.2408(3) 1.4270(12) 0.0202(13) Uani 1 1 d . U . . .
O8 O 0.1579(4) 0.3439(4) 0.6611(13) 0.0219(17) Uani 1 1 d . U . . .
H8A H 0.1526 0.3137 0.7668 0.033 Uiso 1 1 d R . . . .
H8B H 0.1403 0.3830 0.7142 0.033 Uiso 1 1 d R . . . .
O9 O 0.5927(4) 0.2584(5) 0.0796(16) 0.0339(19) Uani 1 1 d . U . . .
C1 C 0.1396(3) 0.4778(5) 0.1022(11) 0.0197(15) Uani 1 1 d D U . . .
H1 H 0.1549 0.4405 -0.0018 0.024 Uiso 1 1 calc R . . . .
C2 C 0.2725(2) 0.1612(3) 1.1259(14) 0.0205(16) Uani 1 1 d D U . . .
C3 C 0.2832(5) 0.2931(3) 1.0951(14) 0.0177(14) Uani 1 1 d D U . . .
C4 C 0.0937(7) 0.5357(6) -0.2064(19) 0.027(2) Uani 1 1 d . U . . .
H4A H 0.0903 0.5813 -0.2800 0.040 Uiso 1 1 calc GR . . . .
H4B H 0.0457 0.5188 -0.1719 0.040 Uiso 1 1 calc GR . . . .
H4C H 0.1175 0.5016 -0.3004 0.040 Uiso 1 1 calc GR . . . .
C5 C 0.0710(3) 0.4547(3) 0.2045(14) 0.0273(17) Uani 1 1 d D U . . .
C6 C 0.0249(3) 0.5027(4) 0.2966(14) 0.033(2) Uani 1 1 d D U . . .
H6 H 0.0341 0.5517 0.2830 0.040 Uiso 1 1 calc R . . . .
C7 C 0.2461(4) 0.2319(2) 1.1989(13) 0.0188(15) Uani 1 1 d D U . . .
H7 H 0.1943 0.2351 1.1617 0.023 Uiso 1 1 calc R . . . .
C8 C 0.3448(3) 0.1477(3) 1.1208(16) 0.0249(18) Uani 1 1 d D U . . .
H8 H 0.3772 0.1838 1.1614 0.030 Uiso 1 1 calc R . . . .
C9 C 0.3710(4) 0.0830(3) 1.0578(17) 0.0290(18) Uani 1 1 d D U . . .
H9 H 0.4208 0.0742 1.0562 0.035 Uiso 1 1 calc R . . . .
C10 C 0.2262(4) 0.1086(3) 1.0630(15) 0.0237(17) Uani 1 1 d D U . . .
H10 H 0.1763 0.1172 1.0658 0.028 Uiso 1 1 calc R . . . .
C11 C 0.0558(4) 0.3837(3) 0.2199(17) 0.035(2) Uani 1 1 d D U . . .
H11 H 0.0867 0.3505 0.1536 0.043 Uiso 1 1 calc R . . . .
C12 C 0.2153(8) 0.1871(6) 1.5472(18) 0.030(2) Uani 1 1 d . U . . .
H12A H 0.2207 0.1960 1.7017 0.046 Uiso 1 1 calc GR . . . .
H12B H 0.2350 0.1407 1.5120 0.046 Uiso 1 1 calc GR . . . .
H12C H 0.1646 0.1882 1.5093 0.046 Uiso 1 1 calc GR . . . .
C13 C 0.2509(3) 0.0437(3) 0.9959(17) 0.0264(18) Uani 1 1 d D U . . .
H13 H 0.2186 0.0082 0.9497 0.032 Uiso 1 1 calc R . . . .
C14 C 0.1965(4) 0.4853(5) 0.2704(12) 0.0195(15) Uani 1 1 d D U . . .
O10 O 0.4670(10) 0.2740(11) 0.015(3) 0.043(3) Uani 0.5 1 d . U P A 1
C15 C -0.0035(4) 0.3601(5) 0.3298(15) 0.046(2) Uani 1 1 d D U . . .
H15 H -0.0134 0.3111 0.3400 0.056 Uiso 1 1 calc R . . . .
C16 C -0.0345(4) 0.4801(3) 0.4082(17) 0.043(2) Uani 1 1 d D U . . .
H16 H -0.0656 0.5133 0.4731 0.051 Uiso 1 1 calc R . . . .
O11 O 0.5428(11) 0.3686(10) 0.054(4) 0.048(3) Uani 0.5 1 d . U P A 1
C17 C 0.3233(3) 0.0312(4) 0.9972(18) 0.0285(19) Uani 1 1 d D U . . .
H17 H 0.3407 -0.0138 0.9557 0.034 Uiso 1 1 calc R . . . .
C18 C -0.0482(5) 0.4088(3) 0.425(2) 0.046(2) Uani 1 1 d D U . . .
H18 H -0.0889 0.3931 0.5023 0.055 Uiso 1 1 calc R . . . .
O12 O 0.5178(11) 0.2928(13) 0.350(3) 0.044(3) Uani 0.5 1 d . U P A 1
O13 O 0.5562(9) 0.3662(10) 0.246(3) 0.039(3) Uani 0.5 1 d . U P A 2
O14 O 0.4952(10) 0.3216(11) -0.046(3) 0.043(3) Uani 0.5 1 d . U P A 2
O15 O 0.4899(11) 0.2603(11) 0.286(3) 0.041(3) Uani 0.5 1 d . U P A 2

loop_
_atom_site_aniso_label
_atom_site_aniso_U_11
_atom_site_aniso_U_22
_atom_site_aniso_U_33
_atom_site_aniso_U_23
_atom_site_aniso_U_13
_atom_site_aniso_U_12
Tb1 0.0162(3) 0.0143(3) 0.0122(3) 0.0003(2) 0.0002(3) 0.0011(2)
Cl1 0.0206(13) 0.0424(15) 0.0315(15) 0.0087(12) 0.0010(11) 0.0088(12)
O1 0.018(3) 0.019(3) 0.021(3) 0.004(3) -0.003(3) -0.003(3)
O2 0.021(3) 0.023(3) 0.029(4) 0.011(3) -0.005(3) 0.004(3)
O3 0.034(3) 0.022(3) 0.009(3) -0.001(2) -0.001(3) 0.002(3)
O4 0.024(3) 0.017(3) 0.020(3) 0.007(3) -0.010(3) 0.001(3)
O5 0.017(4) 0.032(4) 0.021(4) 0.007(3) 0.004(3) 0.007(3)
O6 0.028(3) 0.021(3) 0.008(3) -0.003(3) 0.000(3) -0.004(3)
O7 0.034(3) 0.016(3) 0.011(3) -0.003(3) 0.003(3) -0.004(3)
O8 0.019(4) 0.021(4) 0.025(4) 0.009(3) 0.006(3) 0.000(3)
O9 0.025(4) 0.044(4) 0.032(4) 0.010(4) 0.006(4) 0.013(3)
C1 0.019(3) 0.021(3) 0.019(3) 0.004(3) 0.000(3) -0.003(3)
C2 0.030(3) 0.020(3) 0.011(3) 0.000(3) -0.002(3) -0.001(3)
C3 0.027(3) 0.018(3) 0.008(3) -0.003(3) 0.001(3) 0.000(3)
C4 0.030(6) 0.029(5) 0.021(5) 0.005(4) -0.003(5) -0.001(4)
C5 0.023(3) 0.037(4) 0.022(3) 0.001(3) 0.003(3) -0.007(3)
C6 0.027(4) 0.048(4) 0.025(4) -0.002(4) 0.000(4) -0.009(4)
C7 0.027(3) 0.019(3) 0.010(3) -0.002(3) -0.001(3) -0.001(3)
C8 0.033(4) 0.024(3) 0.018(4) -0.001(3) -0.001(3) -0.001(3)
C9 0.039(4) 0.028(4) 0.019(4) 0.000(4) 0.003(4) 0.003(3)
C10 0.032(4) 0.023(3) 0.015(3) -0.001(3) -0.003(3) -0.004(3)
C11 0.032(4) 0.045(4) 0.030(4) 0.005(4) -0.002(4) -0.012(4)
C12 0.054(6) 0.022(5) 0.015(5) -0.005(4) 0.012(5) -0.010(5)
C13 0.039(4) 0.023(4) 0.017(4) -0.003(3) 0.000(3) -0.004(3)
C14 0.020(3) 0.019(3) 0.020(3) 0.008(3) -0.002(3) 0.002(3)
O10 0.028(6) 0.057(6) 0.044(6) 0.008(6) -0.002(5) 0.003(5)
C15 0.042(4) 0.058(4) 0.038(4) 0.007(4) -0.004(4) -0.019(4)
C16 0.035(4) 0.063(5) 0.030(4) -0.001(4) 0.001(4) -0.009(4)
O11 0.041(6) 0.046(6) 0.056(6) 0.006(6) -0.003(6) 0.010(5)
C17 0.042(4) 0.025(4) 0.019(4) -0.002(3) 0.004(4) 0.001(4)
C18 0.039(4) 0.067(5) 0.032(4) 0.005(4) 0.000(4) -0.018(4)
O12 0.031(6) 0.062(6) 0.039(6) 0.002(6) 0.002(5) 0.008(6)
O13 0.031(6) 0.041(6) 0.043(6) -0.002(6) -0.009(5) 0.007(5)
O14 0.037(6) 0.050(6) 0.043(6) 0.007(6) -0.013(6) 0.011(5)
O15 0.032(6) 0.049(6) 0.041(6) 0.010(6) 0.010(6) -0.003(6)

loop_
_atom_type_symbol
_atom_type_description
_atom_type_scat_dispersion_real
_atom_type_scat_dispersion_imag
_atom_type_scat_source
C C 0.0181 0.0091 'International Tables Vol C Tables 4.2.6.8 and 6.1.1.4'
H H 0.0000 0.0000 'International Tables Vol C Tables 4.2.6.8 and 6.1.1.4'
Cl Cl 0.3639 0.7018 'International Tables Vol C Tables 4.2.6.8 and 6.1.1.4'
O O 0.0492 0.0322 'International Tables Vol C Tables 4.2.6.8 and 6.1.1.4'
Tb Tb -9.1472 9.1891 'International Tables Vol C Tables 4.2.6.8 and 6.1.1.4'

loop_
_geom_angle_atom_site_label_1
_geom_angle_atom_site_label_2
_geom_angle_atom_site_label_3
_geom_angle
_geom_angle_site_symmetry_1
_geom_angle_site_symmetry_3
_geom_angle_publ_flag
O1 Tb1 O7 137.6(2) 2_565 1_554 ?
O2 Tb1 O1 78.7(3) . 2_565 ?
O2 Tb1 O3 139.6(3) . . ?
O2 Tb1 O4 80.5(3) . 2_565 ?
O2 Tb1 O5 145.8(3) . . ?
O2 Tb1 O6 74.9(3) . 1_554 ?
O2 Tb1 O7 101.6(3) . 1_554 ?
O2 Tb1 O8 67.8(3) . . ?
O3 Tb1 O1 125.4(3) . 2_565 ?
O3 Tb1 O4 82.1(3) . 2_565 ?
O3 Tb1 O5 74.4(3) . . ?
O3 Tb1 O6 137.0(2) . 1_554 ?
O3 Tb1 O7 81.6(2) . 1_554 ?
O3 Tb1 O8 74.4(3) . . ?
O4 Tb1 O1 65.7(2) 2_565 2_565 ?
O4 Tb1 O5 107.5(3) 2_565 . ?
O4 Tb1 O6 138.2(3) 2_565 1_554 ?
O4 Tb1 O7 156.7(3) 2_565 1_554 ?
O4 Tb1 O8 84.0(3) 2_565 . ?
O5 Tb1 O1 75.0(3) . 2_565 ?
O5 Tb1 O7 84.0(3) . 1_554 ?
O5 Tb1 O8 144.8(2) . . ?
O6 Tb1 O1 76.6(2) 1_554 2_565 ?
O6 Tb1 O5 78.0(3) 1_554 . ?
O6 Tb1 O7 63.1(2) 1_554 1_554 ?
O6 Tb1 O8 115.9(3) 1_554 . ?
O8 Tb1 O1 138.0(2) . 2_565 ?
O8 Tb1 O7 75.6(3) . 1_554 ?
O9 Cl1 O10 109.4(9) . . ?
O9 Cl1 O13 109.0(8) . . ?
O11 Cl1 O9 107.8(9) . . ?
O11 Cl1 O10 104.6(12) . . ?
O12 Cl1 O9 108.8(10) . . ?
O12 Cl1 O10 107.3(13) . . ?
O12 Cl1 O11 118.8(14) . . ?
O14 Cl1 O9 111.0(10) . . ?
O14 Cl1 O13 106.9(11) . . ?
O14 Cl1 O15 114.7(13) . . ?
O15 Cl1 O9 107.0(9) . . ?
O15 Cl1 O13 108.2(12) . . ?
C1 O1 Tb1 119.0(5) . 2_564 ?
C4 O1 Tb1 126.5(6) . 2_564 ?
C4 O1 C1 111.8(7) . . ?
C14 O2 Tb1 155.3(6) . . ?
C3 O3 Tb1 152.8(6) . . ?
C14 O4 Tb1 125.5(5) . 2_564 ?
C3 O6 Tb1 124.0(6) . 1_556 ?
C7 O7 Tb1 119.3(4) . 1_556 ?
C7 O7 C12 112.7(7) . . ?
C12 O7 Tb1 124.0(6) . 1_556 ?
O1 C1 C5 113.2(6) . . ?
O1 C1 C14 108.8(7) . . ?
C14 C1 C5 110.0(6) . . ?
C8 C2 C7 119.8(5) . . ?
C8 C2 C10 118.6(5) . . ?
C10 C2 C7 121.6(5) . . ?
O3 C3 O6 124.4(7) . . ?
O3 C3 C7 117.5(8) . . ?
O6 C3 C7 118.1(7) . . ?
C6 C5 C1 121.4(6) . . ?
C6 C5 C11 119.0(6) . . ?
C11 C5 C1 119.5(6) . . ?
C5 C6 C16 120.6(7) . . ?
O7 C7 C2 112.1(7) . . ?
O7 C7 C3 107.0(6) . . ?
C3 C7 C2 114.1(6) . . ?
C9 C8 C2 121.4(6) . . ?
C8 C9 C17 118.7(7) . . ?
C2 C10 C13 121.3(6) . . ?
C15 C11 C5 121.2(7) . . ?
C10 C13 C17 118.8(7) . . ?
O2 C14 O4 125.0(7) . . ?
O2 C14 C1 116.0(8) . . ?
O4 C14 C1 119.0(8) . . ?
C18 C15 C11 118.9(9) . . ?
C18 C16 C6 119.5(8) . . ?
C9 C17 C13 121.2(7) . . ?
C16 C18 C15 120.7(9) . . ?

loop_
_geom_bond_atom_site_label_1
_geom_bond_atom_site_label_2
_geom_bond_distance
_geom_bond_site_symmetry_2
_geom_bond_publ_flag
Tb1 O1 2.480(7) 2_565 ?
Tb1 O2 2.300(7) . ?
Tb1 O3 2.307(7) . ?
Tb1 O4 2.310(7) 2_565 ?
Tb1 O5 2.370(7) . ?
Tb1 O6 2.343(7) 1_554 ?
Tb1 O7 2.484(7) 1_554 ?
Tb1 O8 2.438(8) . ?
Cl1 O9 1.444(8) . ?
Cl1 O10 1.51(2) . ?
Cl1 O11 1.40(2) . ?
Cl1 O12 1.36(2) . ?
Cl1 O13 1.49(2) . ?
Cl1 O14 1.373(19) . ?
Cl1 O15 1.441(19) . ?
O1 Tb1 2.480(7) 2_564 ?
O1 C1 1.447(11) . ?
O1 C4 1.417(14) . ?
O2 C14 1.237(12) . ?
O3 C3 1.254(11) . ?
O4 Tb1 2.310(7) 2_564 ?
O4 C14 1.275(12) . ?
O6 Tb1 2.343(7) 1_556 ?
O6 C3 1.259(11) . ?
O7 Tb1 2.484(7) 1_556 ?
O7 C7 1.432(11) . ?
O7 C12 1.445(13) . ?
C1 C5 1.5000(3) . ?
C1 C14 1.5000(3) . ?
C2 C7 1.5000(3) . ?
C2 C8 1.3800(3) . ?
C2 C10 1.3800(3) . ?
C3 C7 1.5000(3) . ?
C5 C6 1.3800(3) . ?
C5 C11 1.3800(3) . ?
C6 C16 1.3800(3) . ?
C8 C9 1.3800(3) . ?
C9 C17 1.3800(3) . ?
C10 C13 1.3800(3) . ?
C11 C15 1.3800(3) . ?
C13 C17 1.3800(3) . ?
C15 C18 1.3800(3) . ?
C16 C18 1.3800(3) . ?
